data_4121775
loop_
_publ_author_name
'Morcillo, Sara P.'
'Miguel, Delia'
'Resa, Sandra'
'Mart\'in-Lasanta, Ana'
'Mill\'an, Alba'
'Choquesillo-Lazarte, Duane'
'Garc\'ia-Ruiz, Juan M'
'Mota, Antonio J.'
'Justicia, Jos\'e'
'Cuerva, Juan M.'

_publ_section_title
;
 Ti(III)-Catalyzed Cyclizations of Ketoepoxypolyprenes: Control over the
 Number of Rings and Unexpected Stereoselectivities.
;
_journal_issue 19
_journal_name_full 'Journal of the American Chemical Society'
_journal_page_first 6943
_journal_page_last 6951
_journal_paper_doi 10.1021/ja411942h
_journal_volume 136
_journal_year 2014
_chemical_formula_moiety 'C22 H29 N O5'
_chemical_formula_sum 'C22 H29 N O5'
_chemical_formula_weight 387.46
_chemical_name_systematic
;
 ?
;
_space_group_crystal_system monoclinic
_space_group_IT_number 15
_space_group_name_Hall '-C 2yc'
_space_group_name_H-M_alt 'C 1 2/c 1'
_symmetry_space_group_name_Hall '-C 2yc'
_symmetry_space_group_name_H-M 'C 1 2/c 1'
_atom_sites_solution_hydrogens geom
_audit_creation_date 2013-10-07
_audit_creation_method
;
Olex2 1.2-beta
(compiled 2013.08.21 svn.r2771 for OlexSys, GUI svn.r4586)
;
_cell_angle_alpha 90
_cell_angle_beta 96.608(3)
_cell_angle_gamma 90
_cell_formula_units_Z 8
_cell_length_a 40.770(2)
_cell_length_b 8.0162(5)
_cell_length_c 12.5151(9)
_cell_measurement_reflns_used 1986
_cell_measurement_temperature 120(2)
_cell_measurement_theta_max 66.42
_cell_measurement_theta_min 5.63
_cell_volume 4063.0(4)
_computing_cell_refinement 'Bruker APEX2, 2013'
_computing_data_collection 'Bruker APEX2, 2013'
_computing_data_reduction 'Bruker APEX2, 2013'
_computing_molecular_graphics
;
O. V. Dolomanov, L. J. Bourhis, R. J. Gildea, J. A. K. Howard and H. Puschmann,
OLEX2: a complete structure solution, refinement and analysis program.
J. Appl. Cryst. (2009). 42, 339-341.
;
_computing_publication_material
;
O. V. Dolomanov, L. J. Bourhis, R. J. Gildea, J. A. K. Howard and H. Puschmann,
OLEX2: a complete structure solution, refinement and analysis program.
J. Appl. Cryst. (2009). 42, 339-341.
;
_computing_structure_refinement
;
SHELX, G.M. Sheldrick, Acta Cryst.
(2008). A64, 112-122
;
_computing_structure_solution
;
SHELX, G.M. Sheldrick, Acta Cryst.
(2008). A64, 112-122
;
_diffrn_ambient_temperature 120(2)
_diffrn_measured_fraction_theta_full 0.957
_diffrn_measured_fraction_theta_max 0.983
_diffrn_measurement_device_type 'Bruker D8 Venture'
_diffrn_measurement_method '\f and \w scans'
_diffrn_radiation_type CuK\a
_diffrn_radiation_wavelength 1.54178
_diffrn_reflns_av_unetI/netI 0.0671
_diffrn_reflns_Laue_measured_fraction_full 0.957
_diffrn_reflns_Laue_measured_fraction_max 0.983
_diffrn_reflns_limit_h_max 48
_diffrn_reflns_limit_h_min -48
_diffrn_reflns_limit_k_max 9
_diffrn_reflns_limit_k_min 0
_diffrn_reflns_limit_l_max 14
_diffrn_reflns_limit_l_min 0
_diffrn_reflns_number 3476
_diffrn_reflns_point_group_measured_fraction_full 0.957
_diffrn_reflns_point_group_measured_fraction_max 0.983
_diffrn_reflns_theta_full 67.679
_diffrn_reflns_theta_max 66.571
_diffrn_reflns_theta_min 4.367
_diffrn_standards_number 0
_exptl_absorpt_coefficient_mu 0.727
_exptl_absorpt_correction_T_max 0.752819
_exptl_absorpt_correction_T_min 0.607956
_exptl_absorpt_correction_type multi-scan
_exptl_absorpt_process_details
;
 TWINABS-2012/1 (Bruker,2012) was used for absorption correction.
 
For component 1:
 wR2(int) was 0.0947 before and 0.0519 after correction.
 The Ratio of minimum to maximum transmission not present.
 The \l/2 correction factor is Not present
 
For component 2:
 wR2(int) was 0.0947 before and 0.0530 after correction.
 The Ratio of minimum to maximum transmission is 0.81.
 The \l/2 correction factor is Not present

Final HKLF 4 output contains 15484 reflections, Rint = 0.0727
 (7504 with I > 3sig(I), Rint = 0.0543)
;
_exptl_crystal_colour colourless
_exptl_crystal_colour_primary colourless
_exptl_crystal_density_diffrn 1.267
_exptl_crystal_description plate
_exptl_crystal_F_000 1664
_exptl_crystal_size_max 0.14
_exptl_crystal_size_mid 0.12
_exptl_crystal_size_min 0.02
_refine_diff_density_max 0.193
_refine_diff_density_min -0.186
_refine_diff_density_rms 0.048
_refine_ls_extinction_method none
_refine_ls_goodness_of_fit_ref 1.056
_refine_ls_hydrogen_treatment constr
_refine_ls_matrix_type full
_refine_ls_number_parameters 259
_refine_ls_number_reflns 3476
_refine_ls_number_restraints 0
_refine_ls_restrained_S_all 1.056
_refine_ls_R_factor_all 0.0896
_refine_ls_R_factor_gt 0.0580
_refine_ls_shift/su_max 0.000
_refine_ls_shift/su_mean 0.000
_refine_ls_structure_factor_coef Fsqd
_refine_ls_weighting_details 'w=1/[\s^2^(Fo^2^)+(0.0487P)^2^+3.2136P] where P=(Fo^2^+2Fc^2^)/3'
_refine_ls_weighting_scheme calc
_refine_ls_wR_factor_gt 0.1202
_refine_ls_wR_factor_ref 0.1312
_reflns_Friedel_coverage 0.000
_reflns_number_gt 2466
_reflns_number_total 3476
_reflns_threshold_expression 'I > 2\s(I)'
_cod_data_source_file ja411942h_si_002.cif
_cod_data_source_block SPF251A
_cod_depositor_comments
;
The following automatic conversions were performed:

'_exptl_absorpt_correction_type' value 'MULTI-SCAN' changed to
'multi-scan' according to
/usr/data/users/saulius/crontab/automatic-downloads/rss-feeds/ACS/lib/dictionaries/cif_core.dic
dictionary named 'cif_core.dic' version 2.4.2 from 2011-04-26.

Automatic conversion script
Id: cif_fix_values 2281 2013-09-26 08:29:07Z andrius 

 Adding full bibliography for 4121775.cif.
;
_cod_database_code 4121775
_shelxl_version_number 2013-3
_shelx_space_group_comment
;
The symmetry employed for this shelxl refinement is uniquely defined
by the following loop, which should always be used as a source of
symmetry information in preference to the above space-group names.
They are only intended as comments.
;
_olex2_refinement_description
;
1. Fixed Uiso
 At 1.2 times of:
  All C(H) groups, All C(H,H) groups
 At 1.5 times of:
  All C(H,H,H) groups
2.a Ternary CH refined with riding coordinates:
 C3(H3), C5(H5), C8(H8), C9(H9)
2.b Secondary CH2 refined with riding coordinates:
 C1(H1A,H1B), C2(H2A,H2B), C6(H6A,H6B)
2.c Aromatic/amide H refined with riding coordinates:
 C18(H18), C19(H19), C21(H21), C22(H22)
2.d Idealised Me refined as rotating group:
 C11(H11A,H11B,H11C), C12(H12A,H12B,H12C), C13(H13A,H13B,H13C), C14(H14A,H14B,
 H14C), C15(H15A,H15B,H15C)
;

loop_
_space_group_symop_operation_xyz
'x, y, z'
'-x, y, -z+1/2'
'x+1/2, y+1/2, z'
'-x+1/2, y+1/2, -z+1/2'
'-x, -y, -z'
'x, -y, z-1/2'
'-x+1/2, -y+1/2, -z'
'x+1/2, -y+1/2, z-1/2'

loop_
_atom_site_label
_atom_site_type_symbol
_atom_site_fract_x
_atom_site_fract_y
_atom_site_fract_z
_atom_site_U_iso_or_equiv
_atom_site_adp_type
_atom_site_occupancy
_atom_site_site_symmetry_order
_atom_site_calc_flag
_atom_site_refinement_flags_posn
_atom_site_refinement_flags_adp
C1 C 0.10098(8) 0.1214(4) 0.2232(3) 0.0391(9) Uani 1 1 d . .
H1A H 0.1027 0.1469 0.3010 0.047 Uiso 1 1 calc R U
H1B H 0.0960 0.0010 0.2141 0.047 Uiso 1 1 calc R U
C2 C 0.13379(9) 0.1572(4) 0.1830(3) 0.0392(9) Uani 1 1 d . .
H2A H 0.1512 0.0875 0.2226 0.047 Uiso 1 1 calc R U
H2B H 0.1326 0.1292 0.1056 0.047 Uiso 1 1 calc R U
C3 C 0.14227(8) 0.3384(4) 0.1993(3) 0.0356(8) Uani 1 1 d . .
H3 H 0.1448 0.3621 0.2783 0.043 Uiso 1 1 calc R U
C4 C 0.11669(8) 0.4606(4) 0.1437(3) 0.0333(8) Uani 1 1 d . .
C5 C 0.08202(8) 0.4097(4) 0.1740(3) 0.0310(8) Uani 1 1 d . .
H5 H 0.0826 0.4371 0.2521 0.037 Uiso 1 1 calc R U
C6 C 0.05387(8) 0.5167(4) 0.1174(3) 0.0360(8) Uani 1 1 d . .
H6A H 0.0351 0.5139 0.1607 0.043 Uiso 1 1 calc R U
H6B H 0.0615 0.6338 0.1155 0.043 Uiso 1 1 calc R U
C7 C 0.04192(8) 0.4634(4) 0.0053(3) 0.0358(8) Uani 1 1 d . .
C8 C 0.03774(8) 0.2788(4) -0.0170(3) 0.0332(8) Uani 1 1 d . .
H8 H 0.0163 0.2459 0.0088 0.040 Uiso 1 1 calc R U
C9 C 0.06465(8) 0.1686(4) 0.0451(3) 0.0317(8) Uani 1 1 d . .
H9 H 0.0854 0.1846 0.0106 0.038 Uiso 1 1 calc R U
C10 C 0.07231(8) 0.2219(4) 0.1649(3) 0.0299(7) Uani 1 1 d . .
C11 C 0.05488(10) -0.0153(4) 0.0312(3) 0.0523(10) Uani 1 1 d . .
H11A H 0.0347 -0.0358 0.0648 0.078 Uiso 1 1 calc R U
H11B H 0.0727 -0.0856 0.0656 0.078 Uiso 1 1 calc R U
H11C H 0.0510 -0.0421 -0.0456 0.078 Uiso 1 1 calc R U
C12 C 0.03402(10) 0.2450(5) -0.1376(3) 0.0539(10) Uani 1 1 d . .
H12A H 0.0558 0.2483 -0.1636 0.081 Uiso 1 1 calc R U
H12B H 0.0197 0.3302 -0.1748 0.081 Uiso 1 1 calc R U
H12C H 0.0241 0.1346 -0.1519 0.081 Uiso 1 1 calc R U
C13 C 0.04187(9) 0.1929(5) 0.2244(3) 0.0454(9) Uani 1 1 d . .
H13A H 0.0225 0.2444 0.1838 0.068 Uiso 1 1 calc R U
H13B H 0.0456 0.2430 0.2962 0.068 Uiso 1 1 calc R U
H13C H 0.0381 0.0728 0.2311 0.068 Uiso 1 1 calc R U
C14 C 0.12538(10) 0.6359(4) 0.1907(3) 0.0493(10) Uani 1 1 d . .
H14A H 0.1226 0.6370 0.2674 0.074 Uiso 1 1 calc R U
H14B H 0.1107 0.7189 0.1529 0.074 Uiso 1 1 calc R U
H14C H 0.1483 0.6626 0.1814 0.074 Uiso 1 1 calc R U
C15 C 0.11956(8) 0.4700(5) 0.0222(3) 0.0411(9) Uani 1 1 d . .
H15A H 0.1399 0.5292 0.0104 0.062 Uiso 1 1 calc R U
H15B H 0.1005 0.5299 -0.0140 0.062 Uiso 1 1 calc R U
H15C H 0.1202 0.3569 -0.0072 0.062 Uiso 1 1 calc R U
C16 C 0.20139(9) 0.3518(4) 0.2227(3) 0.0382(8) Uani 1 1 d . .
C17 C 0.23070(8) 0.3879(4) 0.1655(3) 0.0361(8) Uani 1 1 d . .
C18 C 0.26188(8) 0.3432(4) 0.2143(3) 0.0401(9) Uani 1 1 d . .
H18 H 0.2639 0.2861 0.2812 0.048 Uiso 1 1 calc R U
C19 C 0.28989(9) 0.3808(4) 0.1666(3) 0.0406(9) Uani 1 1 d . .
H19 H 0.3111 0.3482 0.1992 0.049 Uiso 1 1 calc R U
C20 C 0.28624(8) 0.4671(5) 0.0703(3) 0.0407(9) Uani 1 1 d . .
C21 C 0.25564(8) 0.5116(5) 0.0199(3) 0.0446(9) Uani 1 1 d . .
H21 H 0.2538 0.5693 -0.0469 0.053 Uiso 1 1 calc R U
C22 C 0.22771(8) 0.4716(5) 0.0673(3) 0.0424(9) Uani 1 1 d . .
H22 H 0.2065 0.5012 0.0330 0.051 Uiso 1 1 calc R U
N20 N 0.31600(7) 0.5184(5) 0.0233(3) 0.0532(9) Uani 1 1 d . .
O3 O 0.17360(5) 0.3741(3) 0.15826(19) 0.0432(6) Uani 1 1 d . .
O7 O 0.03337(6) 0.5671(3) -0.0640(2) 0.0511(7) Uani 1 1 d . .
O16 O 0.20308(6) 0.3092(3) 0.31578(19) 0.0485(7) Uani 1 1 d . .
O21 O 0.31242(7) 0.6054(4) -0.0577(2) 0.0685(9) Uani 1 1 d . .
O22 O 0.34284(6) 0.4738(4) 0.0678(2) 0.0661(9) Uani 1 1 d . .

loop_
_atom_site_aniso_label
_atom_site_aniso_U_11
_atom_site_aniso_U_22
_atom_site_aniso_U_33
_atom_site_aniso_U_23
_atom_site_aniso_U_13
_atom_site_aniso_U_12
C1 0.050(2) 0.033(2) 0.033(2) 0.0087(15) 0.0003(16) 0.0063(17)
C2 0.047(2) 0.036(2) 0.0333(19) 0.0022(15) 0.0002(16) 0.0145(17)
C3 0.0310(18) 0.046(2) 0.0299(18) 0.0015(16) 0.0022(15) 0.0037(16)
C4 0.0364(18) 0.028(2) 0.0340(19) 0.0004(15) -0.0006(15) 0.0014(15)
C5 0.042(2) 0.0246(18) 0.0268(17) -0.0043(14) 0.0048(15) 0.0027(14)
C6 0.0421(18) 0.0208(18) 0.045(2) -0.0010(15) 0.0051(16) 0.0049(16)
C7 0.0336(18) 0.033(2) 0.041(2) 0.0090(16) 0.0073(15) 0.0023(15)
C8 0.0363(18) 0.0286(18) 0.0343(18) -0.0014(14) 0.0026(16) 0.0006(15)
C9 0.0394(19) 0.0203(17) 0.0354(18) 0.0002(14) 0.0039(15) 0.0031(14)
C10 0.0395(19) 0.0244(18) 0.0263(17) -0.0009(13) 0.0065(14) -0.0012(14)
C11 0.070(2) 0.025(2) 0.059(3) -0.0025(18) -0.007(2) 0.000(2)
C12 0.065(3) 0.058(3) 0.035(2) -0.0082(19) -0.0095(19) 0.015(2)
C13 0.054(2) 0.042(2) 0.043(2) 0.0060(17) 0.0129(18) -0.0031(19)
C14 0.047(2) 0.036(2) 0.063(3) -0.0044(19) -0.0058(19) -0.0060(18)
C15 0.0362(18) 0.046(2) 0.041(2) 0.0166(18) 0.0028(16) -0.0034(17)
C16 0.039(2) 0.039(2) 0.035(2) 0.0012(16) -0.0048(17) 0.0002(16)
C17 0.0369(19) 0.036(2) 0.0336(19) -0.0022(15) -0.0030(16) 0.0017(16)
C18 0.047(2) 0.035(2) 0.036(2) -0.0011(16) -0.0035(17) 0.0022(17)
C19 0.036(2) 0.048(2) 0.036(2) -0.0085(17) -0.0062(16) 0.0077(17)
C20 0.0372(19) 0.053(2) 0.031(2) -0.0120(17) 0.0009(16) 0.0042(17)
C21 0.048(2) 0.053(2) 0.032(2) 0.0010(17) 0.0010(17) 0.005(2)
C22 0.0347(18) 0.055(3) 0.036(2) -0.0009(18) -0.0013(16) 0.0058(18)
N20 0.0400(18) 0.080(3) 0.0397(19) -0.0116(19) 0.0043(16) 0.0022(18)
O3 0.0329(13) 0.0625(18) 0.0331(13) 0.0082(12) -0.0009(11) 0.0007(12)
O7 0.0546(16) 0.0418(16) 0.0556(17) 0.0182(13) 0.0006(13) 0.0054(12)
O16 0.0460(15) 0.0618(18) 0.0355(14) 0.0112(12) -0.0053(12) -0.0068(13)
O21 0.0521(17) 0.105(3) 0.0483(19) 0.0112(17) 0.0079(14) 0.0003(16)
O22 0.0378(15) 0.117(3) 0.0421(16) -0.0089(17) 0.0004(12) 0.0095(17)

loop_
_atom_type_symbol
_atom_type_description
_atom_type_scat_dispersion_real
_atom_type_scat_dispersion_imag
_atom_type_scat_source
C C 0.0181 0.0091 'International Tables Vol C Tables 4.2.6.8 and 6.1.1.4'
H H 0.0000 0.0000 'International Tables Vol C Tables 4.2.6.8 and 6.1.1.4'
N N 0.0311 0.0180 'International Tables Vol C Tables 4.2.6.8 and 6.1.1.4'
O O 0.0492 0.0322 'International Tables Vol C Tables 4.2.6.8 and 6.1.1.4'

loop_
_geom_angle_atom_site_label_1
_geom_angle_atom_site_label_2
_geom_angle_atom_site_label_3
_geom_angle
C2 C1 C10 113.4(3)
C3 C2 C1 109.7(3)
C2 C3 C4 114.9(3)
O3 C3 C2 109.8(3)
O3 C3 C4 106.9(3)
C3 C4 C5 108.1(3)
C3 C4 C14 107.0(3)
C3 C4 C15 110.7(3)
C14 C4 C5 108.6(3)
C15 C4 C5 115.3(3)
C15 C4 C14 106.9(3)
C6 C5 C4 113.0(3)
C6 C5 C10 109.6(3)
C10 C5 C4 117.7(2)
C7 C6 C5 114.7(3)
C6 C7 C8 118.1(3)
O7 C7 C6 120.5(3)
O7 C7 C8 121.1(3)
C7 C8 C9 114.0(3)
C7 C8 C12 110.7(3)
C12 C8 C9 112.4(3)
C8 C9 C10 112.3(3)
C11 C9 C8 109.4(3)
C11 C9 C10 113.2(3)
C1 C10 C5 107.4(3)
C1 C10 C9 111.8(3)
C1 C10 C13 107.7(3)
C9 C10 C5 110.9(2)
C13 C10 C5 108.9(3)
C13 C10 C9 110.0(3)
O3 C16 C17 111.0(3)
O16 C16 C17 123.9(3)
O16 C16 O3 125.1(3)
C18 C17 C16 118.8(3)
C18 C17 C22 119.5(3)
C22 C17 C16 121.6(3)
C19 C18 C17 120.9(3)
C18 C19 C20 118.3(3)
C19 C20 N20 118.6(3)
C21 C20 C19 122.0(3)
C21 C20 N20 119.4(3)
C20 C21 C22 119.4(3)
C21 C22 C17 119.9(3)
O21 N20 C20 117.8(3)
O22 N20 C20 118.3(4)
O22 N20 O21 123.9(3)
C16 O3 C3 118.8(3)

loop_
_geom_bond_atom_site_label_1
_geom_bond_atom_site_label_2
_geom_bond_distance
C1 C2 1.510(5)
C1 C10 1.533(5)
C2 C3 1.501(5)
C3 C4 1.538(4)
C3 O3 1.459(4)
C4 C5 1.559(5)
C4 C14 1.549(5)
C4 C15 1.540(5)
C5 C6 1.539(4)
C5 C10 1.558(4)
C6 C7 1.493(5)
C7 C8 1.512(5)
C7 O7 1.223(4)
C8 C9 1.547(4)
C8 C12 1.523(4)
C9 C10 1.556(4)
C9 C11 1.532(4)
C10 C13 1.536(5)
C16 C17 1.490(5)
C16 O3 1.325(4)
C16 O16 1.208(4)
C17 C18 1.392(5)
C17 C22 1.394(5)
C18 C19 1.381(5)
C19 C20 1.383(5)
C20 C21 1.379(5)
C20 N20 1.467(5)
C21 C22 1.381(5)
N20 O21 1.225(4)
N20 O22 1.222(4)

loop_
_geom_torsion_atom_site_label_1
_geom_torsion_atom_site_label_2
_geom_torsion_atom_site_label_3
_geom_torsion_atom_site_label_4
_geom_torsion
C1 C2 C3 C4 -58.1(4)
C1 C2 C3 O3 -178.7(3)
C2 C1 C10 C5 -54.7(4)
C2 C1 C10 C9 67.2(4)
C2 C1 C10 C13 -171.8(3)
C2 C3 C4 C5 50.3(4)
C2 C3 C4 C14 167.1(3)
C2 C3 C4 C15 -76.8(4)
C2 C3 O3 C16 -87.0(3)
C3 C4 C5 C6 -176.5(3)
C3 C4 C5 C10 -47.1(4)
C4 C3 O3 C16 147.7(3)
C4 C5 C6 C7 82.4(3)
C4 C5 C10 C1 49.5(3)
C4 C5 C10 C9 -73.0(3)
C4 C5 C10 C13 165.8(3)
C5 C6 C7 C8 42.0(4)
C5 C6 C7 O7 -143.6(3)
C6 C5 C10 C1 -179.6(3)
C6 C5 C10 C9 58.0(3)
C6 C5 C10 C13 -63.2(3)
C6 C7 C8 C9 -37.7(4)
C6 C7 C8 C12 -165.6(3)
C7 C8 C9 C10 44.0(4)
C7 C8 C9 C11 170.6(3)
C8 C9 C10 C1 -175.3(3)
C8 C9 C10 C5 -55.4(4)
C8 C9 C10 C13 65.1(3)
C10 C1 C2 C3 60.4(4)
C10 C5 C6 C7 -51.0(4)
C11 C9 C10 C1 60.2(4)
C11 C9 C10 C5 -179.9(3)
C11 C9 C10 C13 -59.4(4)
C12 C8 C9 C10 171.0(3)
C12 C8 C9 C11 -62.3(4)
C14 C4 C5 C6 67.8(3)
C14 C4 C5 C10 -162.8(3)
C15 C4 C5 C6 -52.0(4)
C15 C4 C5 C10 77.4(4)
C16 C17 C18 C19 -177.1(3)
C16 C17 C22 C21 176.1(3)
C17 C16 O3 C3 177.7(3)
C17 C18 C19 C20 1.3(5)
C18 C17 C22 C21 -0.9(5)
C18 C19 C20 C21 -1.9(5)
C18 C19 C20 N20 175.5(3)
C19 C20 C21 C22 1.1(6)
C19 C20 N20 O21 -174.6(3)
C19 C20 N20 O22 4.5(5)
C20 C21 C22 C17 0.4(6)
C21 C20 N20 O21 2.8(5)
C21 C20 N20 O22 -178.1(4)
C22 C17 C18 C19 0.0(5)
N20 C20 C21 C22 -176.3(3)
O3 C3 C4 C5 172.4(2)
O3 C3 C4 C14 -70.8(3)
O3 C3 C4 C15 45.3(4)
O3 C16 C17 C18 -168.8(3)
O3 C16 C17 C22 14.1(5)
O7 C7 C8 C9 147.9(3)
O7 C7 C8 C12 20.0(5)
O16 C16 C17 C18 11.7(5)
O16 C16 C17 C22 -165.3(4)
O16 C16 O3 C3 -2.8(5)
